data_4100514
_journal_name_full 'Journal of the American Chemical Society'
_journal_year 2005
_chemical_formula_sum 'C52 H60 N12 Ni O12 S'
_chemical_formula_weight 1135.89
_space_group_IT_number 85
_symmetry_cell_setting tetragonal
_symmetry_space_group_name_Hall '-P 4a'
_symmetry_space_group_name_H-M 'P 4/n :2'
_cell_angle_alpha 90.00
_cell_angle_beta 90.00
_cell_angle_gamma 90.00
_cell_formula_units_Z 2
_cell_length_a 18.028(3)
_cell_length_b 18.028(3)
_cell_length_c 8.1143(16)
_cell_measurement_temperature 120(2)
_cell_volume 2637.3(7)
_diffrn_ambient_temperature 120(2)
_exptl_crystal_density_diffrn 1.430
_cod_depositor_comments
;
The following automatic conversions were performed:
'_symmetry_cell_setting' value 'Tetragonal' changed to 'tetragonal'
according to '/home/saulius/struct/CIF-dictionaries/cif_core.dic'
dictionary named 'cif_core.dic' version 2.4.1 from 2010-06-29.

Automatic conversion script
Id: cif_fix_enum 1527 2010-12-29 10:47:43Z saulius 
;
_cod_original_sg_symbol_H-M 'P 4/n'
_cod_database_code 4100514

loop_
_symmetry_equiv_pos_as_xyz
'x, y, z'
'-y+1/2, x, z'
'-x+1/2, -y+1/2, z'
'y, -x+1/2, z'
'-x, -y, -z'
'y-1/2, -x, -z'
'x-1/2, y-1/2, -z'
'-y, x-1/2, -z'

loop_
_atom_site_label
_atom_site_type_symbol
_atom_site_fract_x
_atom_site_fract_y
_atom_site_fract_z
_atom_site_U_iso_or_equiv
_atom_site_adp_type
_atom_site_occupancy
_atom_site_symmetry_multiplicity
_atom_site_calc_flag
_atom_site_refinement_flags
_atom_site_disorder_assembly
_atom_site_disorder_group
Ni1 Ni 0.7500 0.7500 0.24188(7) 0.01795(19) Uani 1 4 d S . .
S1 S 0.7500 1.2500 0.5000 0.0213(3) Uani 1 4 d S . .
N2 N 0.77610(10) 1.03450(11) 0.4843(3) 0.0265(5) Uani 1 1 d . A .
C5 C 0.76163(11) 0.91043(11) 0.3567(3) 0.0221(5) Uani 1 1 d . . .
H5 H 0.7918 0.8888 0.4399 0.026 Uiso 1 1 calc R . .
C8 C 0.83781(11) 1.13246(11) 0.9943(3) 0.0261(6) Uani 1 1 d . . .
H8 H 0.8091 1.1728 0.9546 0.031 Uiso 1 1 calc R . .
N1 N 0.73262(9) 0.86638(9) 0.2403(2) 0.0200(4) Uani 1 1 d . . .
C3 C 0.70981(12) 1.01790(12) 0.2326(3) 0.0280(6) Uani 1 1 d . . .
H3 H 0.7027 1.0701 0.2283 0.034 Uiso 1 1 calc R . .
N3 N 0.82006(11) 1.07268(11) 0.7333(3) 0.0263(5) Uani 1 1 d . A .
C1 C 0.69168(12) 0.89779(12) 0.1217(3) 0.0277(6) Uani 1 1 d . . .
H1 H 0.6693 0.8667 0.0413 0.033 Uiso 1 1 calc R . .
C9 C 0.86886(12) 1.13624(12) 1.1493(3) 0.0291(6) Uani 1 1 d . . .
H9 H 0.8613 1.1794 1.2143 0.035 Uiso 1 1 calc R . .
C2 C 0.68073(13) 0.97310(12) 0.1113(3) 0.0322(6) Uani 1 1 d . . .
H2 H 0.6536 0.9938 0.0222 0.039 Uiso 1 1 calc R . .
C10 C 0.91098(12) 1.07819(13) 1.2125(3) 0.0293(6) Uani 1 1 d . . .
O3A O 0.7939(3) 0.9515(5) 0.6880(14) 0.0312(16) Uani 0.50 1 d P A 1
C11 C 0.91811(13) 1.01574(13) 1.1154(3) 0.0355(6) Uani 1 1 d . . .
H11 H 0.9447 0.9744 1.1578 0.043 Uiso 1 1 calc R . .
C4 C 0.74926(11) 0.98658(11) 0.3605(3) 0.0217(5) Uani 1 1 d . . .
C7 C 0.84797(11) 1.07046(11) 0.8955(3) 0.0243(6) Uani 1 1 d . . .
C6 C 0.80227(13) 1.01512(12) 0.6350(3) 0.0322(6) Uani 1 1 d . . .
C13 C 0.94879(14) 1.08349(15) 1.3770(3) 0.0458(7) Uani 1 1 d . . .
H13A H 0.9483 1.0348 1.4305 0.069 Uiso 1 1 calc R . .
H13C H 0.9225 1.1194 1.4464 0.069 Uiso 1 1 calc R . .
H13B H 1.0002 1.0998 1.3614 0.069 Uiso 1 1 calc R . .
C12 C 0.88811(13) 1.01092(12) 0.9588(3) 0.0346(6) Uani 1 1 d . . .
H12 H 0.8949 0.9673 0.8949 0.042 Uiso 1 1 calc R . .
O4 O 0.71911(8) 1.19003(8) 0.3979(2) 0.0375(5) Uani 1 1 d . . .
O1 O 0.7500 0.7500 0.4979(5) 0.0262(8) Uani 1 4 d S . .
O2 O 0.7500 0.7500 -0.0196(4) 0.0247(8) Uani 1 4 d S . .
O5 O 0.8406(2) 0.8054(2) 0.7355(4) 0.0277(8) Uani 0.50 1 d P . .
H2O H 0.780(4) 0.775(4) -0.081(5) 0.052(19) Uiso 0.50 1 d P . .
H1O H 0.780(5) 0.775(6) 0.537(7) 0.09(3) Uiso 0.50 1 d P . .
O3B O 0.8249(4) 0.9493(5) 0.6666(14) 0.045(2) Uani 0.50 1 d P A 2
H4O H 0.878(3) 0.788(3) 0.720(7) 0.045(19) Uiso 0.50 1 d P . .
H3O H 0.851(2) 0.851(3) 0.723(5) 0.020(13) Uiso 0.50 1 d P . .
H2N H 0.7681(10) 1.0765(11) 0.460(3) 0.015(6) Uiso 1 1 d . . .
H3N H 0.8123(11) 1.1114(12) 0.696(3) 0.011(6) Uiso 1 1 d . . .

loop_
_atom_site_aniso_label
_atom_site_aniso_U_11
_atom_site_aniso_U_22
_atom_site_aniso_U_33
_atom_site_aniso_U_23
_atom_site_aniso_U_13
_atom_site_aniso_U_12
Ni1 0.0178(2) 0.0178(2) 0.0183(4) 0.000 0.000 0.000
S1 0.0173(3) 0.0173(3) 0.0294(7) 0.000 0.000 0.000
N2 0.0388(11) 0.0123(10) 0.0284(14) 0.0006(10) -0.0055(10) 0.0017(8)
C5 0.0228(11) 0.0206(11) 0.0229(14) 0.0001(11) -0.0025(10) 0.0022(9)
C8 0.0244(12) 0.0199(11) 0.0339(16) -0.0022(11) 0.0033(11) -0.0008(9)
N1 0.0170(9) 0.0212(9) 0.0218(11) 0.0007(9) -0.0014(8) 0.0000(7)
C3 0.0319(13) 0.0178(11) 0.0344(16) 0.0020(11) -0.0023(12) 0.0028(9)
N3 0.0378(12) 0.0132(10) 0.0278(14) 0.0006(10) -0.0036(10) -0.0001(8)
C1 0.0296(13) 0.0250(13) 0.0284(15) -0.0004(11) -0.0093(12) 0.0018(9)
C9 0.0314(13) 0.0279(13) 0.0280(16) -0.0085(12) 0.0064(12) -0.0051(10)
C2 0.0366(13) 0.0280(13) 0.0321(16) 0.0028(12) -0.0116(13) 0.0069(10)
C10 0.0260(13) 0.0362(14) 0.0257(16) 0.0009(12) 0.0027(11) -0.0066(11)
O3A 0.043(4) 0.018(3) 0.033(3) 0.002(2) -0.010(4) -0.001(3)
C11 0.0413(14) 0.0300(14) 0.0353(17) 0.0031(12) -0.0038(13) 0.0097(11)
C4 0.0227(11) 0.0194(12) 0.0229(14) -0.0007(11) 0.0017(11) -0.0022(9)
C7 0.0254(12) 0.0244(12) 0.0230(15) 0.0005(11) 0.0014(11) -0.0040(9)
C6 0.0459(15) 0.0200(13) 0.0308(17) 0.0010(12) -0.0038(13) -0.0006(11)
C13 0.0468(17) 0.0539(17) 0.0367(18) -0.0033(15) -0.0045(14) -0.0009(13)
C12 0.0465(15) 0.0244(13) 0.0328(17) -0.0046(12) -0.0034(13) 0.0077(11)
O4 0.0287(9) 0.0307(9) 0.0530(12) -0.0192(9) -0.0072(8) -0.0018(7)
O1 0.0278(12) 0.0278(12) 0.023(2) 0.000 0.000 0.000
O2 0.0270(11) 0.0270(11) 0.020(2) 0.000 0.000 0.000
O5 0.025(2) 0.026(2) 0.032(2) 0.0035(17) -0.0016(16) -0.0001(16)
O3B 0.076(6) 0.017(2) 0.041(4) -0.002(2) -0.028(5) 0.012(4)

loop_
_geom_bond_atom_site_label_1
_geom_bond_atom_site_label_2
_geom_bond_distance
_geom_bond_site_symmetry_2
_geom_bond_publ_flag
Ni1 O1 2.078(4) . ?
Ni1 N1 2.1215(17) 4_565 ?
Ni1 N1 2.1215(17) 2_655 ?
Ni1 N1 2.1215(17) 3_665 ?
Ni1 N1 2.1215(17) . ?
Ni1 O2 2.122(4) . ?
S1 O4 1.4713(14) . ?
S1 O4 1.4713(15) 3_675 ?
S1 O4 1.4713(15) 8_766 ?
S1 O4 1.4713(15) 6_576 ?
N2 C6 1.356(3) . ?
N2 C4 1.411(3) . ?
C5 N1 1.340(3) . ?
C5 C4 1.391(3) . ?
C8 C9 1.378(3) . ?
C8 C7 1.388(3) . ?
N1 C1 1.339(3) . ?
C3 C2 1.377(3) . ?
C3 C4 1.379(3) . ?
N3 C6 1.348(3) . ?
N3 C7 1.409(3) . ?
C1 C2 1.374(3) . ?
C9 C10 1.391(3) . ?
C10 C11 1.380(3) . ?
C10 C13 1.502(3) . ?
O3A C6 1.234(10) . ?
C11 C12 1.384(3) . ?
C7 C12 1.393(3) . ?
C6 O3B 1.281(10) . ?
